data_7207947
loop_
_publ_author_name
'Cardellicchio, Cosimo'
'Capozzi, Maria Annunziata M.'
'Alvarez-Larena, Angel'
'Piniella, Joan F.'
'Capitelli, Francesco'

_publ_section_title
;
 Investigation on the weak interactions assembling the crystal structures
 of Betti bases
;
_journal_issue 11
_journal_name_full CrystEngComm
_journal_page_first 3972
_journal_paper_doi 10.1039/c2ce06295j
_journal_volume 14
_journal_year 2012
_chemical_formula_moiety 'C25 H22 Br N O'
_chemical_formula_sum 'C25 H22 Br N O'
_chemical_formula_weight 432.35
_chemical_name_systematic
;
?
;
_space_group_IT_number 19
_symmetry_cell_setting orthorhombic
_symmetry_space_group_name_Hall 'P 2ac 2ab'
_symmetry_space_group_name_H-M 'P 21 21 21'
_atom_sites_solution_hydrogens geom
_atom_sites_solution_primary direct
_atom_sites_solution_secondary difmap
_audit_creation_method SHELXL-97
_cell_angle_alpha 90.00
_cell_angle_beta 90.00
_cell_angle_gamma 90.00
_cell_formula_units_Z 4
_cell_length_a 10.6828(6)
_cell_length_b 12.1716(7)
_cell_length_c 15.9646(9)
_cell_measurement_reflns_used 4533
_cell_measurement_temperature 293(2)
_cell_measurement_theta_max 22.52
_cell_measurement_theta_min 2.29
_cell_volume 2075.8(2)
_computing_cell_refinement 'SAINT 5.0 (Bruker)'
_computing_data_collection 'SMART 5.6 (Bruker)'
_computing_data_reduction 'SAINT 5.0 (Bruker)'
_computing_molecular_graphics 'DIAMOND 2.1e (1998-2001 Crystal Impact GbR)'
_computing_publication_material 'SHELXL-97 (Sheldrick, 1997)'
_computing_structure_refinement 'SHELXL-97 (Sheldrick, 1997)'
_computing_structure_solution 'SIR97 (Altomare et al., 1999)'
_diffrn_ambient_temperature 293(2)
_diffrn_measured_fraction_theta_full 0.938
_diffrn_measured_fraction_theta_max 0.938
_diffrn_measurement_device_type 'Bruker SMART APEX'
_diffrn_radiation_monochromator graphite
_diffrn_radiation_source 'fine-focus sealed tube'
_diffrn_radiation_type MoK\a
_diffrn_radiation_wavelength 0.71073
_diffrn_reflns_av_R_equivalents 0.0269
_diffrn_reflns_av_sigmaI/netI 0.0496
_diffrn_reflns_limit_h_max 14
_diffrn_reflns_limit_h_min -14
_diffrn_reflns_limit_k_max 13
_diffrn_reflns_limit_k_min -15
_diffrn_reflns_limit_l_max 20
_diffrn_reflns_limit_l_min -15
_diffrn_reflns_number 14211
_diffrn_reflns_theta_full 29.02
_diffrn_reflns_theta_max 29.02
_diffrn_reflns_theta_min 2.10
_exptl_absorpt_coefficient_mu 1.995
_exptl_absorpt_correction_T_max 0.4353
_exptl_absorpt_correction_T_min 0.3908
_exptl_absorpt_correction_type multi-scan
_exptl_absorpt_process_details SADABS
_exptl_crystal_colour colourless
_exptl_crystal_density_diffrn 1.383
_exptl_crystal_density_method 'not measured'
_exptl_crystal_description prism
_exptl_crystal_F_000 888
_exptl_crystal_size_max 0.58
_exptl_crystal_size_mid 0.52
_exptl_crystal_size_min 0.50
_refine_diff_density_max 0.637
_refine_diff_density_min -0.238
_refine_diff_density_rms 0.046
_refine_ls_abs_structure_details 'Flack H D (1983), Acta Cryst. A39, 876-881'
_refine_ls_abs_structure_Flack 0.008(7)
_refine_ls_extinction_method none
_refine_ls_goodness_of_fit_ref 0.898
_refine_ls_hydrogen_treatment mixed
_refine_ls_matrix_type full
_refine_ls_number_parameters 257
_refine_ls_number_reflns 5019
_refine_ls_number_restraints 0
_refine_ls_restrained_S_all 0.898
_refine_ls_R_factor_all 0.0552
_refine_ls_R_factor_gt 0.0356
_refine_ls_shift/su_max 0.001
_refine_ls_shift/su_mean 0.000
_refine_ls_structure_factor_coef Fsqd
_refine_ls_weighting_details 'calc w=1/[\s^2^(Fo^2^)+(0.0339P)^2^+0.0000P] where P=(Fo^2^+2Fc^2^)/3'
_refine_ls_weighting_scheme calc
_refine_ls_wR_factor_gt 0.0666
_refine_ls_wR_factor_ref 0.0707
_reflns_number_gt 3678
_reflns_number_total 5019
_reflns_threshold_expression >2sigma(I)
_cod_data_source_file c2ce06295j.txt
_cod_data_source_block f13
_cod_original_sg_symbol_H-M P212121
_cod_database_code 7207947

loop_
_symmetry_equiv_pos_as_xyz
'x, y, z'
'-x+1/2, -y, z+1/2'
'x+1/2, -y+1/2, -z'
'-x, y+1/2, -z+1/2'

loop_
_atom_site_label
_atom_site_type_symbol
_atom_site_fract_x
_atom_site_fract_y
_atom_site_fract_z
_atom_site_U_iso_or_equiv
_atom_site_adp_type
_atom_site_occupancy
_atom_site_symmetry_multiplicity
_atom_site_calc_flag
_atom_site_refinement_flags
Br1 Br 1.19190(3) 0.66600(2) 1.138302(19) 0.06762(11) Uani 1 1 d .
O1 O 0.56482(17) 0.58953(14) 0.93695(12) 0.0623(5) Uani 1 1 d .
H4 H 0.6218 0.5865 0.9027 0.093 Uiso 1 1 calc R
N1 N 0.74684(19) 0.50314(15) 0.85400(11) 0.0402(4) Uani 1 1 d .
H1N H 0.815(2) 0.5311(19) 0.8350(14) 0.048 Uiso 1 1 d .
C1 C 0.6673(2) 0.44899(19) 0.79035(14) 0.0463(6) Uani 1 1 d .
H1 H 0.5905 0.4253 0.8187 0.056 Uiso 1 1 calc R
C2 C 0.77955(18) 0.43725(17) 0.92919(13) 0.0360(5) Uani 1 1 d .
H2 H 0.8088 0.3646 0.9115 0.043 Uiso 1 1 calc R
C3 C 0.66624(19) 0.42383(18) 0.98644(13) 0.0376(5) Uani 1 1 d .
C4 C 0.5701(2) 0.5007(2) 0.98782(15) 0.0490(6) Uani 1 1 d .
C5 C 0.4695(2) 0.4911(3) 1.04395(19) 0.0669(8) Uani 1 1 d .
H5 H 0.4039 0.5413 1.0414 0.080 Uiso 1 1 calc R
C6 C 0.4671(3) 0.4107(3) 1.1011(2) 0.0703(9) Uani 1 1 d .
H6 H 0.4006 0.4069 1.1386 0.084 Uiso 1 1 calc R
C7 C 0.5633(2) 0.3316(3) 1.10566(15) 0.0592(7) Uani 1 1 d .
C8 C 0.5635(4) 0.2479(3) 1.16642(16) 0.0769(10) Uani 1 1 d .
H8 H 0.4985 0.2451 1.2051 0.092 Uiso 1 1 calc R
C9 C 0.6539(4) 0.1722(3) 1.17035(18) 0.0855(11) Uani 1 1 d .
H9 H 0.6516 0.1185 1.2117 0.103 Uiso 1 1 calc R
C10 C 0.7526(3) 0.1736(3) 1.11215(18) 0.0725(9) Uani 1 1 d .
H10 H 0.8150 0.1204 1.1146 0.087 Uiso 1 1 calc R
C11 C 0.7564(2) 0.2539(2) 1.05148(16) 0.0540(6) Uani 1 1 d .
H11 H 0.8219 0.2541 1.0131 0.065 Uiso 1 1 calc R
C12 C 0.6632(2) 0.3362(2) 1.04617(13) 0.0440(5) Uani 1 1 d .
C13 C 0.88442(19) 0.49574(17) 0.97632(12) 0.0339(5) Uani 1 1 d .
C14 C 0.8715(2) 0.60381(18) 1.00260(13) 0.0386(5) Uani 1 1 d .
H14 H 0.7991 0.6421 0.9885 0.046 Uiso 1 1 calc R
C15 C 0.9620(2) 0.65590(19) 1.04867(13) 0.0410(5) Uani 1 1 d .
H15 H 0.9513 0.7282 1.0662 0.049 Uiso 1 1 calc R
C16 C 1.06924(19) 0.59856(19) 1.06846(13) 0.0400(5) Uani 1 1 d .
C17 C 1.0871(2) 0.4924(2) 1.04335(14) 0.0442(5) Uani 1 1 d .
H17 H 1.1602 0.4552 1.0572 0.053 Uiso 1 1 calc R
C18 C 0.9943(2) 0.4414(2) 0.99694(14) 0.0417(6) Uani 1 1 d .
H18 H 1.0059 0.3693 0.9793 0.050 Uiso 1 1 calc R
C19 C 0.6303(3) 0.5394(2) 0.72808(17) 0.0697(8) Uani 1 1 d .
H19A H 0.5959 0.6008 0.7581 0.105 Uiso 1 1 calc R
H19B H 0.5688 0.5113 0.6898 0.105 Uiso 1 1 calc R
H19C H 0.7029 0.5627 0.6974 0.105 Uiso 1 1 calc R
C20 C 0.7222(2) 0.3491(2) 0.74787(13) 0.0451(6) Uani 1 1 d .
C21 C 0.8167(2) 0.3589(2) 0.68940(15) 0.0561(6) Uani 1 1 d .
H21 H 0.8508 0.4278 0.6785 0.067 Uiso 1 1 calc R
C22 C 0.8612(3) 0.2691(3) 0.64709(17) 0.0710(8) Uani 1 1 d .
H22 H 0.9254 0.2778 0.6083 0.085 Uiso 1 1 calc R
C23 C 0.8128(4) 0.1676(3) 0.66121(19) 0.0816(9) Uani 1 1 d .
H23 H 0.8428 0.1071 0.6317 0.098 Uiso 1 1 calc R
C24 C 0.7188(3) 0.1548(3) 0.7196(2) 0.0814(10) Uani 1 1 d .
H24 H 0.6851 0.0856 0.7298 0.098 Uiso 1 1 calc R
C25 C 0.6748(3) 0.2453(2) 0.76292(17) 0.0613(7) Uani 1 1 d .
H25 H 0.6124 0.2362 0.8029 0.074 Uiso 1 1 calc R

loop_
_atom_site_aniso_label
_atom_site_aniso_U_11
_atom_site_aniso_U_22
_atom_site_aniso_U_33
_atom_site_aniso_U_23
_atom_site_aniso_U_13
_atom_site_aniso_U_12
Br1 0.06039(16) 0.06445(17) 0.0780(2) -0.01351(15) -0.02785(15) -0.00745(15)
O1 0.0585(12) 0.0510(11) 0.0773(14) -0.0027(9) 0.0053(10) 0.0133(9)
N1 0.0475(10) 0.0408(10) 0.0325(10) 0.0005(9) -0.0055(9) -0.0063(8)
C1 0.0467(15) 0.0526(14) 0.0396(13) -0.0072(10) -0.0094(11) 0.0008(11)
C2 0.0399(13) 0.0343(12) 0.0338(12) -0.0041(9) 0.0000(9) 0.0014(9)
C3 0.0369(13) 0.0396(12) 0.0362(12) -0.0069(9) -0.0023(10) -0.0059(9)
C4 0.0423(13) 0.0474(15) 0.0572(16) -0.0124(12) 0.0052(11) -0.0022(11)
C5 0.0426(15) 0.072(2) 0.086(2) -0.0217(17) 0.0143(14) -0.0054(14)
C6 0.0528(16) 0.089(2) 0.069(2) -0.0270(17) 0.0242(15) -0.0261(16)
C7 0.0653(16) 0.0698(17) 0.0425(13) -0.0136(14) 0.0081(12) -0.0334(16)
C8 0.093(3) 0.093(3) 0.0447(18) -0.0031(16) 0.0047(16) -0.046(2)
C9 0.119(3) 0.093(2) 0.0450(17) 0.0231(17) -0.0219(18) -0.051(2)
C10 0.0848(19) 0.0636(18) 0.069(2) 0.0175(16) -0.0310(17) -0.0202(16)
C11 0.0605(15) 0.0502(15) 0.0513(16) 0.0037(12) -0.0113(12) -0.0156(13)
C12 0.0459(13) 0.0485(13) 0.0376(12) -0.0115(11) -0.0035(9) -0.0149(11)
C13 0.0369(11) 0.0399(12) 0.0249(11) -0.0008(9) 0.0032(9) -0.0014(9)
C14 0.0358(11) 0.0398(13) 0.0402(13) 0.0011(10) -0.0028(10) 0.0020(9)
C15 0.0494(12) 0.0334(12) 0.0401(12) -0.0020(10) -0.0007(10) -0.0030(11)
C16 0.0372(13) 0.0484(14) 0.0344(13) -0.0018(10) -0.0032(10) -0.0094(10)
C17 0.0342(12) 0.0522(15) 0.0462(14) -0.0037(11) 0.0000(10) 0.0044(10)
C18 0.0406(13) 0.0413(14) 0.0431(14) -0.0089(10) 0.0052(10) 0.0029(9)
C19 0.090(2) 0.0639(18) 0.0549(17) -0.0033(13) -0.0310(15) 0.0217(16)
C20 0.0523(15) 0.0489(15) 0.0339(12) -0.0013(10) -0.0144(10) 0.0036(11)
C21 0.0646(16) 0.0607(17) 0.0430(14) 0.0033(11) -0.0012(14) 0.0067(14)
C22 0.090(2) 0.080(2) 0.0429(16) -0.0023(15) 0.0026(15) 0.0219(17)
C23 0.109(3) 0.074(2) 0.0620(19) -0.0265(16) -0.0112(18) 0.032(2)
C24 0.111(3) 0.0483(18) 0.085(2) -0.0159(15) -0.018(2) 0.0027(18)
C25 0.0667(18) 0.0585(17) 0.0587(17) -0.0075(13) -0.0010(15) -0.0049(15)

loop_
_atom_type_symbol
_atom_type_description
_atom_type_scat_dispersion_real
_atom_type_scat_dispersion_imag
_atom_type_scat_source
C C 0.0033 0.0016 'International Tables Vol C Tables 4.2.6.8 and 6.1.1.4'
H H 0.0000 0.0000 'International Tables Vol C Tables 4.2.6.8 and 6.1.1.4'
N N 0.0061 0.0033 'International Tables Vol C Tables 4.2.6.8 and 6.1.1.4'
O O 0.0106 0.0060 'International Tables Vol C Tables 4.2.6.8 and 6.1.1.4'
Br Br -0.2901 2.4595 'International Tables Vol C Tables 4.2.6.8 and 6.1.1.4'

loop_
_geom_angle_atom_site_label_1
_geom_angle_atom_site_label_2
_geom_angle_atom_site_label_3
_geom_angle
C1 N1 C2 116.72(18)
N1 C1 C20 116.34(19)
N1 C1 C19 105.9(2)
C20 C1 C19 112.7(2)
N1 C2 C3 110.81(17)
N1 C2 C13 108.62(17)
C3 C2 C13 109.70(16)
C4 C3 C12 118.3(2)
C4 C3 C2 121.61(19)
C12 C3 C2 119.79(19)
O1 C4 C3 124.0(2)
O1 C4 C5 114.7(2)
C3 C4 C5 121.4(2)
C6 C5 C4 120.7(3)
C5 C6 C7 121.4(3)
C8 C7 C6 122.1(3)
C8 C7 C12 119.1(3)
C6 C7 C12 118.9(3)
C9 C8 C7 122.2(3)
C8 C9 C10 120.2(3)
C11 C10 C9 119.7(3)
C10 C11 C12 121.6(3)
C11 C12 C7 117.2(2)
C11 C12 C3 123.5(2)
C7 C12 C3 119.3(2)
C18 C13 C14 117.70(19)
C18 C13 C2 121.05(19)
C14 C13 C2 121.21(18)
C15 C14 C13 122.0(2)
C14 C15 C16 118.4(2)
C17 C16 C15 121.8(2)
C17 C16 Br1 118.88(17)
C15 C16 Br1 119.18(17)
C16 C17 C18 118.8(2)
C17 C18 C13 121.2(2)
C21 C20 C25 117.7(2)
C21 C20 C1 121.2(2)
C25 C20 C1 121.0(2)
C22 C21 C20 121.2(3)
C23 C22 C21 120.8(3)
C22 C23 C24 119.5(3)
C23 C24 C25 119.7(3)
C20 C25 C24 121.1(3)

loop_
_geom_bond_atom_site_label_1
_geom_bond_atom_site_label_2
_geom_bond_distance
Br1 C16 1.906(2)
O1 C4 1.354(3)
N1 C1 1.480(3)
N1 C2 1.485(3)
C1 C20 1.510(3)
C1 C19 1.535(3)
C2 C3 1.526(3)
C2 C13 1.526(3)
C3 C4 1.389(3)
C3 C12 1.431(3)
C4 C5 1.403(3)
C5 C6 1.338(4)
C6 C7 1.411(4)
C7 C8 1.407(4)
C7 C12 1.430(3)
C8 C9 1.337(5)
C9 C10 1.405(5)
C10 C11 1.377(4)
C11 C12 1.415(3)
C13 C18 1.387(3)
C13 C14 1.388(3)
C14 C15 1.370(3)
C15 C16 1.378(3)
C16 C17 1.366(3)
C17 C18 1.385(3)
C20 C21 1.380(3)
C20 C25 1.382(4)
C21 C22 1.370(4)
C22 C23 1.359(5)
C23 C24 1.379(4)
C24 C25 1.383(4)

loop_
_geom_hbond_atom_site_label_D
_geom_hbond_atom_site_label_H
_geom_hbond_atom_site_label_A
_geom_hbond_distance_DH
_geom_hbond_distance_HA
_geom_hbond_distance_DA
_geom_hbond_angle_DHA
_geom_hbond_site_symmetry_A
O1 H4 N1 0.82 1.85 2.577(3) 147.4 .
C9 H9 Br1 0.93 2.98 3.471(3) 114.8 4_747
C15 H15 O1 0.93 2.53 3.296(3) 139.9 3_567
